data_4342990
loop_
_publ_author_name
'Xu, Zhenghu'
'Han, Lu Lu'
'Zhuang, Gui Lin'
'Bai, Jing'
'Sun, Di'

_publ_section_title
;
 In situ construction of three anion-dependent cu(i) coordination networks
 as promising heterogeneous catalysts for azide-alkyne &quot;click&quot;
 reactions.
;
_journal_issue 10
_journal_name_full 'Inorganic chemistry'
_journal_page_first 4737
_journal_page_last 4743
_journal_paper_doi 10.1021/acs.inorgchem.5b00110
_journal_volume 54
_journal_year 2015
_chemical_formula_sum 'C23 H31 Cu2 I N10'
_chemical_formula_weight 701.56
_chemical_name_systematic
; 
 ? 
;
_space_group_crystal_system orthorhombic
_space_group_IT_number 62
_space_group_name_Hall '-P 2c 2n'
_space_group_name_H-M_alt 'P n a m'
_symmetry_space_group_name_Hall '-P 2c 2n'
_symmetry_space_group_name_H-M 'P n a m'
_atom_sites_solution_hydrogens geom
_atom_sites_solution_primary direct
_atom_sites_solution_secondary difmap
_audit_creation_method SHELXL-97
_cell_angle_alpha 90.00
_cell_angle_beta 90.00
_cell_angle_gamma 90.00
_cell_formula_units_Z 4
_cell_length_a 11.406(5)
_cell_length_b 14.981(7)
_cell_length_c 16.867(8)
_cell_measurement_reflns_used 2858
_cell_measurement_temperature 298(2)
_cell_measurement_theta_max 49.842
_cell_measurement_theta_min 4.830
_cell_volume 2882(2)
_computing_structure_refinement 'SHELXL-97 (Sheldrick, 1997)'
_computing_structure_solution 'SHELXS-97 (Sheldrick, 1990)'
_diffrn_ambient_temperature 298(2)
_diffrn_measured_fraction_theta_full 0.995
_diffrn_measured_fraction_theta_max 0.995
_diffrn_radiation_monochromator graphite
_diffrn_radiation_source 'fine-focus sealed tube'
_diffrn_radiation_type MoK\a
_diffrn_radiation_wavelength 0.71073
_diffrn_reflns_av_R_equivalents 0.0456
_diffrn_reflns_av_sigmaI/netI 0.0334
_diffrn_reflns_limit_h_max 13
_diffrn_reflns_limit_h_min -10
_diffrn_reflns_limit_k_max 11
_diffrn_reflns_limit_k_min -17
_diffrn_reflns_limit_l_max 20
_diffrn_reflns_limit_l_min -19
_diffrn_reflns_number 13422
_diffrn_reflns_theta_full 25.00
_diffrn_reflns_theta_max 25.00
_diffrn_reflns_theta_min 2.24
_exptl_absorpt_coefficient_mu 2.577
_exptl_absorpt_correction_T_max 0.7826
_exptl_absorpt_correction_T_min 0.6985
_exptl_absorpt_correction_type multi-scan
_exptl_absorpt_process_details sadabs
_exptl_crystal_colour yellow
_exptl_crystal_density_diffrn 1.617
_exptl_crystal_density_method 'not measured'
_exptl_crystal_description needle
_exptl_crystal_F_000 1400
_exptl_crystal_size_max 0.15
_exptl_crystal_size_mid 0.12
_exptl_crystal_size_min 0.10
_refine_diff_density_max 0.697
_refine_diff_density_min -0.640
_refine_diff_density_rms 0.088
_refine_ls_extinction_method none
_refine_ls_goodness_of_fit_ref 1.050
_refine_ls_hydrogen_treatment constr
_refine_ls_matrix_type full
_refine_ls_number_parameters 179
_refine_ls_number_reflns 2619
_refine_ls_number_restraints 12
_refine_ls_restrained_S_all 1.048
_refine_ls_R_factor_all 0.0474
_refine_ls_R_factor_gt 0.0332
_refine_ls_shift/su_max 0.001
_refine_ls_shift/su_mean 0.000
_refine_ls_structure_factor_coef Fsqd
_refine_ls_weighting_details 'calc w=1/[\s^2^(Fo^2^)+(0.0471P)^2^+1.3988P] where P=(Fo^2^+2Fc^2^)/3'
_refine_ls_weighting_scheme calc
_refine_ls_wR_factor_gt 0.0819
_refine_ls_wR_factor_ref 0.0895
_reflns_number_gt 2053
_reflns_number_total 2619
_reflns_threshold_expression >2sigma(I)
_cod_data_source_file ic5b00110_si_001.cif
_cod_data_source_block p3
_cod_depositor_comments 'Adding full bibliography for 4342988--4342990.cif.'
_cod_database_code 4342990

loop_
_symmetry_equiv_pos_as_xyz
'x, y, z'
'-x, -y, z+1/2'
'x+1/2, -y+1/2, -z+1/2'
'-x+1/2, y+1/2, -z'
'-x, -y, -z'
'x, y, -z-1/2'
'-x-1/2, y-1/2, z-1/2'
'x-1/2, -y-1/2, z'

loop_
_atom_site_label
_atom_site_type_symbol
_atom_site_fract_x
_atom_site_fract_y
_atom_site_fract_z
_atom_site_U_iso_or_equiv
_atom_site_adp_type
_atom_site_occupancy
_atom_site_symmetry_multiplicity
_atom_site_calc_flag
_atom_site_refinement_flags
_atom_site_disorder_assembly
_atom_site_disorder_group
I1 I 0.50293(3) 0.62500(3) 0.7500 0.03724(14) Uani 1 2 d S . .
Cu1 Cu 0.31122(6) 0.51716(5) 0.7500 0.0345(2) Uani 1 2 d S . .
Cu2 Cu 0.43060(6) 0.81664(5) 0.7500 0.0372(2) Uani 1 2 d S . .
N1 N 0.3403(3) 0.4432(2) 0.64912(19) 0.0369(8) Uani 1 1 d . . .
N2 N 0.4508(3) 0.4323(3) 0.61869(19) 0.0404(9) Uani 1 1 d . . .
H2 H 0.5134 0.4497 0.6425 0.048 Uiso 1 1 calc R . .
N3 N 0.1792(3) 0.3083(2) 0.34588(19) 0.0319(8) Uani 1 1 d . . .
N4 N 0.2402(3) 0.2339(2) 0.36515(19) 0.0318(8) Uani 1 1 d . . .
H4 H 0.2373 0.1852 0.3382 0.038 Uiso 1 1 calc R . .
N5 N 0.1590(4) 0.5788(3) 0.7500 0.0359(11) Uani 1 2 d S . .
C1 C 0.1399(3) 0.3997(3) 0.6101(3) 0.0508(13) Uani 1 1 d . . .
H1A H 0.1262 0.3928 0.6659 0.076 Uiso 1 1 calc R . .
H1B H 0.1088 0.3490 0.5823 0.076 Uiso 1 1 calc R . .
H1C H 0.1021 0.4530 0.5917 0.076 Uiso 1 1 calc R . .
C2 C 0.2698(3) 0.4062(3) 0.5951(2) 0.0316(9) Uani 1 1 d . . .
C3 C 0.3339(3) 0.3730(3) 0.5299(2) 0.0297(9) Uani 1 1 d . . .
C4 C 0.4513(4) 0.3910(3) 0.5470(2) 0.0347(9) Uani 1 1 d . . .
C5 C 0.5611(4) 0.3719(3) 0.5023(3) 0.0498(12) Uani 1 1 d . . .
H5A H 0.6135 0.4218 0.5068 0.075 Uiso 1 1 calc R . .
H5B H 0.5426 0.3619 0.4475 0.075 Uiso 1 1 calc R . .
H5C H 0.5979 0.3196 0.5238 0.075 Uiso 1 1 calc R . .
C6 C 0.3813(4) 0.1708(3) 0.4626(3) 0.0462(11) Uani 1 1 d . . .
H6A H 0.3447 0.1142 0.4525 0.069 Uiso 1 1 calc R . .
H6B H 0.3911 0.1786 0.5187 0.069 Uiso 1 1 calc R . .
H6C H 0.4565 0.1725 0.4371 0.069 Uiso 1 1 calc R . .
C7 C 0.3056(3) 0.2440(3) 0.4306(2) 0.0298(8) Uani 1 1 d . . .
C8 C 0.2859(3) 0.3298(3) 0.4574(2) 0.0283(8) Uani 1 1 d . . .
C9 C 0.2075(3) 0.3683(3) 0.4013(2) 0.0311(9) Uani 1 1 d . . .
C10 C 0.1627(4) 0.4616(3) 0.3976(3) 0.0518(12) Uani 1 1 d . . .
H10A H 0.2252 0.5010 0.3825 0.078 Uiso 1 1 calc R . .
H10B H 0.1332 0.4787 0.4487 0.078 Uiso 1 1 calc R . .
H10C H 0.1008 0.4651 0.3592 0.078 Uiso 1 1 calc R . .
C11 C 0.0718(5) 0.6138(4) 0.7500 0.0296(13) Uani 1 2 d S . .
N6 N 0.6719(10) 0.3332(11) 0.7500 0.167(6) Uani 1 2 d SU . .
C12 C 0.7579(18) 0.3154(13) 0.7500 0.168(7) Uani 1 2 d SU . .
C13 C 0.8856(14) 0.2728(9) 0.7500 0.138(5) Uani 1 2 d SU . .
H13A H 0.9133 0.2677 0.6964 0.207 Uiso 0.50 1 calc PR A -1
H13B H 0.8828 0.2146 0.7738 0.207 Uiso 0.50 1 calc PR A -1
H13C H 0.9378 0.3103 0.7797 0.207 Uiso 0.50 1 calc PR A -1

loop_
_atom_site_aniso_label
_atom_site_aniso_U_11
_atom_site_aniso_U_22
_atom_site_aniso_U_33
_atom_site_aniso_U_23
_atom_site_aniso_U_13
_atom_site_aniso_U_12
I1 0.0321(2) 0.0419(2) 0.0377(2) 0.000 0.000 -0.00481(17)
Cu1 0.0332(4) 0.0432(4) 0.0272(4) 0.000 0.000 0.0069(3)
Cu2 0.0274(4) 0.0541(5) 0.0301(4) 0.000 0.000 -0.0083(3)
N1 0.0257(17) 0.054(2) 0.0309(18) -0.0102(17) 0.0017(14) -0.0002(16)
N2 0.0222(17) 0.065(3) 0.0336(19) -0.0136(18) -0.0030(15) -0.0030(17)
N3 0.0307(18) 0.0389(19) 0.0263(17) -0.0060(15) -0.0040(13) 0.0030(15)
N4 0.0343(18) 0.0329(19) 0.0283(17) -0.0100(14) -0.0023(14) 0.0071(15)
N5 0.042(3) 0.034(3) 0.031(3) 0.000 0.000 0.001(2)
C1 0.028(2) 0.072(3) 0.052(3) -0.021(3) 0.004(2) -0.005(2)
C2 0.026(2) 0.040(2) 0.029(2) -0.0083(18) -0.0009(16) 0.0022(17)
C3 0.025(2) 0.037(2) 0.027(2) -0.0059(17) -0.0019(16) 0.0027(16)
C4 0.028(2) 0.045(2) 0.031(2) -0.0094(19) -0.0004(18) 0.0021(18)
C5 0.032(2) 0.074(3) 0.043(3) -0.015(3) 0.001(2) -0.001(2)
C6 0.050(3) 0.043(3) 0.046(3) 0.000(2) -0.008(2) 0.015(2)
C7 0.0251(19) 0.039(2) 0.0257(19) -0.0038(18) 0.0007(16) 0.0036(16)
C8 0.024(2) 0.038(2) 0.0230(19) -0.0039(17) -0.0001(15) 0.0019(17)
C9 0.025(2) 0.036(2) 0.032(2) -0.0037(18) -0.0007(16) 0.0006(17)
C10 0.053(3) 0.038(3) 0.064(3) -0.010(2) -0.017(2) 0.011(2)
C11 0.023(3) 0.048(4) 0.018(3) 0.000 0.000 -0.006(3)
N6 0.080(8) 0.191(13) 0.232(15) 0.000 0.000 -0.010(9)
C12 0.144(15) 0.140(15) 0.221(18) 0.000 0.000 -0.045(14)
C13 0.173(13) 0.107(10) 0.134(11) 0.000 0.000 -0.047(10)

loop_
_atom_type_symbol
_atom_type_description
_atom_type_scat_dispersion_real
_atom_type_scat_dispersion_imag
_atom_type_scat_source
C C 0.0033 0.0016 'International Tables Vol C Tables 4.2.6.8 and 6.1.1.4'
H H 0.0000 0.0000 'International Tables Vol C Tables 4.2.6.8 and 6.1.1.4'
Cu Cu 0.3201 1.2651 'International Tables Vol C Tables 4.2.6.8 and 6.1.1.4'
I I -0.4742 1.8119 'International Tables Vol C Tables 4.2.6.8 and 6.1.1.4'
N N 0.0061 0.0033 'International Tables Vol C Tables 4.2.6.8 and 6.1.1.4'

loop_
_geom_angle_atom_site_label_1
_geom_angle_atom_site_label_2
_geom_angle_atom_site_label_3
_geom_angle
_geom_angle_site_symmetry_1
_geom_angle_site_symmetry_3
Cu1 I1 Cu2 110.43(4) . .
N5 Cu1 N1 113.27(11) . .
N5 Cu1 N1 113.27(11) . 6_557
N1 Cu1 N1 111.6(2) . 6_557
N5 Cu1 I1 115.52(15) . .
N1 Cu1 I1 100.98(9) . .
N1 Cu1 I1 100.98(9) 6_557 .
C11 Cu2 N3 123.13(11) 3_566 4_556
C11 Cu2 N3 123.13(11) 3_566 7_666
N3 Cu2 N3 104.21(18) 4_556 7_666
C11 Cu2 I1 106.87(17) 3_566 .
N3 Cu2 I1 96.30(9) 4_556 .
N3 Cu2 I1 96.30(9) 7_666 .
C2 N1 N2 104.4(3) . .
C2 N1 Cu1 133.7(3) . .
N2 N1 Cu1 121.5(2) . .
C4 N2 N1 113.0(3) . .
C9 N3 N4 105.2(3) . .
C9 N3 Cu2 131.1(3) . 7_655
N4 N3 Cu2 123.7(2) . 7_655
C7 N4 N3 113.0(3) . .
C11 N5 Cu1 179.8(5) . .
N1 C2 C3 111.5(3) . .
N1 C2 C1 120.2(3) . .
C3 C2 C1 128.2(3) . .
C4 C3 C2 105.5(3) . .
C4 C3 C8 127.4(3) . .
C2 C3 C8 127.1(3) . .
N2 C4 C3 105.6(3) . .
N2 C4 C5 122.8(4) . .
C3 C4 C5 131.6(4) . .
N4 C7 C8 106.6(3) . .
N4 C7 C6 122.3(4) . .
C8 C7 C6 131.1(4) . .
C7 C8 C9 105.1(3) . .
C7 C8 C3 127.9(3) . .
C9 C8 C3 127.0(3) . .
N3 C9 C8 110.1(3) . .
N3 C9 C10 121.3(4) . .
C8 C9 C10 128.5(4) . .
N5 C11 Cu2 174.9(5) . 3_466
N6 C12 C13 172(2) . .

loop_
_geom_bond_atom_site_label_1
_geom_bond_atom_site_label_2
_geom_bond_distance
_geom_bond_site_symmetry_2
I1 Cu1 2.7188(12) .
I1 Cu2 2.9872(17) .
Cu1 N5 1.967(5) .
Cu1 N1 2.057(3) .
Cu1 N1 2.057(3) 6_557
Cu2 C11 1.918(6) 3_566
Cu2 N3 2.049(3) 4_556
Cu2 N3 2.049(3) 7_666
N1 C2 1.336(5) .
N1 N2 1.371(4) .
N2 C4 1.357(5) .
N3 C9 1.337(5) .
N3 N4 1.353(4) .
N3 Cu2 2.049(3) 7_655
N4 C7 1.341(5) .
N5 C11 1.124(7) .
C1 C2 1.507(5) .
C2 C3 1.411(5) .
C3 C4 1.396(5) .
C3 C8 1.487(5) .
C4 C5 1.490(6) .
C6 C7 1.497(5) .
C7 C8 1.381(5) .
C8 C9 1.424(5) .
C9 C10 1.489(6) .
C11 Cu2 1.918(6) 3_466
N6 C12 1.017(19) .
C12 C13 1.59(2) .
